data_4516183
loop_
_publ_author_name
'Karthikeyan, Muthuraman'
'Ramakrishna, Buthanapalli'
'Vellaiyadevan, Sivalingam'
'Divya, Dhanaraj'
'Manimaran, Bala'

_publ_section_title
;
 Amide-Functionalized Chalcogen-Bridged Flexible Tetranuclear Rhenacycles:
 Synthesis, Characterization, Solvent Effect on the Structure, and Guest
 Binding.
;
_journal_issue 3
_journal_name_full 'ACS omega'
_journal_page_first 3257
_journal_page_last 3266
_journal_paper_doi 10.1021/acsomega.7b02075
_journal_volume 3
_journal_year 2018
_chemical_formula_moiety 'C68 H56 N8 O16 Re4 S4, 2(C3 H7 N O)'
_chemical_formula_sum 'C74 H70 N10 O18 Re4 S4'
_chemical_formula_weight 2260.44
_space_group_crystal_system triclinic
_space_group_IT_number 2
_space_group_name_Hall '-P 1'
_space_group_name_H-M_alt 'P -1'
_atom_sites_solution_hydrogens geom
_atom_sites_solution_primary direct
_atom_sites_solution_secondary difmap
_audit_creation_date 2014-04-12
_audit_creation_method
;
Olex2 1.2
(compiled 2014.03.20 svn.r2914 for OlexSys, GUI svn.r4816)
;
_cell_angle_alpha 79.388(5)
_cell_angle_beta 82.079(5)
_cell_angle_gamma 84.365(5)
_cell_formula_units_Z 2
_cell_length_a 14.2470(9)
_cell_length_b 14.3139(7)
_cell_length_c 25.3456(14)
_cell_measurement_reflns_used 23529
_cell_measurement_temperature 293(2)
_cell_measurement_theta_max 29.350
_cell_measurement_theta_min 2.5843
_cell_volume 5017.8(5)
_computing_molecular_graphics 'Olex2 (Dolomanov et al., 2009)'
_computing_publication_material 'Olex2 (Dolomanov et al., 2009)'
_computing_structure_refinement 'ShelXL (Sheldrick, 2008)'
_computing_structure_solution 'ShelXS (Sheldrick, 2008)'
_diffrn_ambient_temperature 293(2)
_diffrn_measured_fraction_theta_full 0.999
_diffrn_measured_fraction_theta_max 0.853
_diffrn_measurement_device_type 'Xcalibur, Eos'
_diffrn_measurement_method '\w scans'
_diffrn_radiation_monochromator graphite
_diffrn_radiation_type MoK\a
_diffrn_radiation_wavelength 0.71073
_diffrn_reflns_av_R_equivalents 0.1024
_diffrn_reflns_av_unetI/netI 0.2481
_diffrn_reflns_limit_h_max 18
_diffrn_reflns_limit_h_min -19
_diffrn_reflns_limit_k_max 18
_diffrn_reflns_limit_k_min -18
_diffrn_reflns_limit_l_max 25
_diffrn_reflns_limit_l_min -34
_diffrn_reflns_number 52257
_diffrn_reflns_theta_full 26.00
_diffrn_reflns_theta_max 29.35
_diffrn_reflns_theta_min 2.64
_diffrn_source 'fine-focus sealed tube'
_exptl_absorpt_coefficient_mu 4.951
_exptl_crystal_density_diffrn 1.496
_exptl_crystal_density_method 'not measured'
_exptl_crystal_description BLOCK
_exptl_crystal_F_000 2184
_platon_squeeze_details
;
;
_refine_diff_density_max 3.211
_refine_diff_density_min -1.854
_refine_diff_density_rms 0.243
_refine_ls_extinction_method none
_refine_ls_goodness_of_fit_ref 0.879
_refine_ls_hydrogen_treatment constr
_refine_ls_matrix_type full
_refine_ls_number_parameters 797
_refine_ls_number_reflns 23529
_refine_ls_number_restraints 0
_refine_ls_restrained_S_all 0.879
_refine_ls_R_factor_all 0.1988
_refine_ls_R_factor_gt 0.0908
_refine_ls_shift/su_max 0.004
_refine_ls_shift/su_mean 0.000
_refine_ls_structure_factor_coef Fsqd
_refine_ls_weighting_details 'calc w=1/[\s^2^(Fo^2^)+(0.1055P)^2^+0.0000P] where P=(Fo^2^+2Fc^2^)/3'
_refine_ls_weighting_scheme calc
_refine_ls_wR_factor_gt 0.2184
_refine_ls_wR_factor_ref 0.2575
_reflns_number_gt 8703
_reflns_number_total 27579
_reflns_threshold_expression >2sigma(I)
_cod_data_source_file ao7b02075_si_002.cif
_cod_data_source_block 2-DMF
_cod_original_cell_volume 5017.7(5)
_cod_database_code 4516183
_olex2_refinement_description
;
1. Fixed Uiso
 At 1.2 times of:
  All C(H) groups, All C(H,H) groups, All N(H) groups
 At 1.5 times of:
  All C(H,H,H) groups
2. Uiso/Uaniso restraints and constraints
Uanis(C50) = Uanis(C49) = Uanis(C54) = Uanis(C53) = Uanis(C52) = Uanis(C51) =
Uanis(C42) = Uanis(C47) = Uanis(C46) = Uanis(C45) = Uanis(C44) = Uanis(C43) =
Uanis(C59) = Uanis(C58) = Uanis(C57) = Uanis(C60) = Uanis(C61) = Uanis(C67) =
Uanis(C66) = Uanis(C65) = Uanis(C64) = Uanis(C68)
Uanis(C11) = Uanis(C12)
Uanis(C7) = Uanis(C9) = Uanis(C8)
Uanis(C71) = Uanis(C73) = Uanis(C72)
Uanis(C3) = Uanis(O3) = Uanis(C1) = Uanis(O1) = Uanis(C2) = Uanis(O2)
3.a Secondary CH2 refined with riding coordinates:
 C20(H20A,H20B), C41(H41A,H41B), C48(H48A,H48B), C55(H55A,H55B), C34(H34A,
 H34B), C33(H33A,H33B), C19(H19A,H19B), C62(H62A,H62B)
3.b Aromatic/amide H refined with riding coordinates:
 C40(H40), N4(H4), C24(H24), C13(H13), C31(H31), C38(H38), C23(H23), C14(H14),
 C17(H17), C37(H37), C30(H30), C46(H46), C39(H39), C57(H57), C58(H58), C59(H59),
  C60(H60), C61(H61), C26(H26), C25(H25), C50(H50), C51(H51), C27(H27),
 C53(H53), C28(H28), C47(H47), C54(H54), C44(H44), C52(H52), C43(H43), N5(H5),
 N3(H3), C16(H16), N6(H6), C74(H74), C45(H45), C64(H64), C67(H67), C70(H70),
 C65(H65), C66(H66), C68(H68)
3.c Fitted hexagon refined as free rotating group:
 C56(C57,C58,C59,C60,C61)
3.d Idealised Me refined as rotating group:
 C73(H73A,H73B,H73C), C72(H72A,H72B,H72C), C71(H71A,H71B,H71C), C69(H69A,H69B,
 H69C)
;

loop_
_space_group_symop_id
_space_group_symop_operation_xyz
1 'x, y, z'
2 '-x, -y, -z'

loop_
_atom_site_label
_atom_site_type_symbol
_atom_site_fract_x
_atom_site_fract_y
_atom_site_fract_z
_atom_site_U_iso_or_equiv
_atom_site_adp_type
_atom_site_occupancy
_atom_site_calc_flag
_atom_site_refinement_flags_posn
Re1 Re 0.51624(5) 1.10917(5) 0.62278(2) 0.0428(2) Uani 1 d .
Re2 Re 0.71283(5) 1.26208(5) 0.63925(3) 0.0523(2) Uani 1 d .
Re3 Re 0.81359(5) 0.61730(6) 0.93715(3) 0.0538(2) Uani 1 d .
Re4 Re 0.68639(5) 0.45179(6) 0.87514(3) 0.0549(2) Uani 1 d .
S1 S 0.6086(3) 1.1395(3) 0.69446(15) 0.0454(11) Uani 1 d .
S2 S 0.6315(3) 1.2198(3) 0.56612(16) 0.0470(11) Uani 1 d .
S3 S 0.6923(3) 0.6262(3) 0.87404(15) 0.0494(11) Uani 1 d .
S4 S 0.8287(3) 0.4484(3) 0.92370(15) 0.0508(11) Uani 1 d .
N1 N 0.7807(9) 0.4863(9) 0.7996(5) 0.042(3) Uani 1 d .
N8 N 0.8171(9) 1.1425(10) 0.6241(5) 0.044(3) Uani 1 d .
N7 N 0.6343(9) 0.9980(9) 0.6127(5) 0.043(3) Uani 1 d .
O2 O 0.8458(11) 1.3945(11) 0.5648(6) 0.087(2) Uani 1 d .
C40 C 0.7637(9) 0.9311(11) 0.5554(5) 0.038(4) Uani 1 d .
H40 H 0.7949 0.9287 0.5209 0.046 Uiso 1 calc R
O4 O 0.4192(9) 1.0675(11) 0.5303(5) 0.075(4) Uani 1 d .
N4 N 1.1055(10) 0.7283(9) 0.6773(5) 0.047(3) Uani 1 d .
H4 H 1.0467 0.7342 0.6721 0.056 Uiso 1 calc R
C2 C 0.7953(17) 1.3492(17) 0.5921(9) 0.087(2) Uani 1 d .
O6 O 0.3859(8) 0.9692(10) 0.6926(5) 0.064(4) Uani 1 d .
O13 O 1.2143(8) 0.6663(10) 0.7329(4) 0.070(4) Uani 1 d .
C6 C 0.4367(15) 1.0216(14) 0.6681(7) 0.057(5) Uani 1 d .
C4 C 0.4579(13) 1.0869(13) 0.5619(7) 0.058(5) Uani 1 d .
C5 C 0.4203(12) 1.2119(11) 0.6337(6) 0.043(4) Uani 1 d .
C36 C 0.7962(10) 0.8727(11) 0.5999(6) 0.042(4) Uani 1 d .
C24 C 0.8972(12) 0.7019(11) 0.8180(6) 0.047(4) Uani 1 d .
H24 H 0.8385 0.7366 0.8192 0.057 Uiso 1 calc R
O5 O 0.3630(8) 1.2751(8) 0.6383(5) 0.060(3) Uani 1 d .
C3 C 0.7655(16) 1.2861(16) 0.6936(9) 0.087(2) Uani 1 d .
C13 C 0.8523(12) 1.0813(15) 0.6649(6) 0.062(5) Uani 1 d .
H13 H 0.8196 1.0797 0.6994 0.074 Uiso 1 calc R
C20 C 1.1783(11) 0.7625(12) 0.6313(7) 0.053(5) Uani 1 d .
H20A H 1.1524 0.7677 0.5973 0.064 Uiso 1 calc R
H20B H 1.2336 0.7171 0.6310 0.064 Uiso 1 calc R
C31 C 0.8683(13) 0.4486(11) 0.7880(6) 0.054(5) Uani 1 d .
H31 H 0.8939 0.4067 0.8159 0.065 Uiso 1 calc R
C38 C 0.6598(12) 0.9297(15) 0.6547(6) 0.075(8) Uani 1 d .
H38 H 0.6187 0.9173 0.6866 0.091 Uiso 1 calc R
O9 O 0.7959(12) 0.8290(11) 0.9429(6) 0.100(5) Uani 1 d .
C23 C 0.9604(10) 0.7169(12) 0.7717(6) 0.046(4) Uani 1 d .
H23 H 0.9458 0.7619 0.7419 0.055 Uiso 1 calc R
C14 C 0.9333(11) 1.0205(13) 0.6594(6) 0.051(5) Uani 1 d .
H14 H 0.9540 0.9800 0.6893 0.061 Uiso 1 calc R
C21 C 1.1286(12) 0.6891(14) 0.7262(8) 0.061(5) Uani 1 d .
C22 C 1.0481(12) 0.6620(14) 0.7709(6) 0.054(5) Uani 1 d .
O3 O 0.8049(10) 1.2903(10) 0.7367(6) 0.087(2) Uani 1 d .
C17 C 0.8663(14) 1.1343(12) 0.5745(6) 0.059(5) Uani 1 d .
H17 H 0.8412 1.1700 0.5445 0.071 Uiso 1 calc R
N2 N 0.9183(10) 0.6384(10) 0.8616(5) 0.054(4) Uani 1 d .
C37 C 0.7421(13) 0.8826(10) 0.6494(5) 0.051(5) Uani 1 d .
H37 H 0.7671 0.8531 0.6808 0.061 Uiso 1 calc R
C30 C 0.9268(11) 0.4651(14) 0.7382(6) 0.054(5) Uani 1 d .
H30 H 0.9885 0.4375 0.7330 0.065 Uiso 1 calc R
C46 C 0.2904(17) 1.1034(17) 0.8040(8) 0.0873(15) Uani 1 d .
H46 H 0.2264 1.1201 0.8009 0.105 Uiso 1 calc R
C39 C 0.6849(10) 0.9926(10) 0.5627(5) 0.037(4) Uani 1 d .
H39 H 0.6646 1.0326 0.5325 0.044 Uiso 1 calc R
C9 C 0.8015(15) 0.7533(16) 0.9412(8) 0.073(4) Uani 1 d .
C56 C 0.5066(9) 0.6957(10) 0.8613(5) 0.087(7) Uani 1 d .
C57 C 0.4199(10) 0.6548(10) 0.8719(4) 0.0873(15) Uani 1 d G
H57 H 0.4024 0.6184 0.9055 0.105 Uiso 1 calc R
C58 C 0.3593(8) 0.6685(10) 0.8321(6) 0.0873(15) Uani 1 d G
H58 H 0.3013 0.6411 0.8392 0.105 Uiso 1 calc R
C59 C 0.3855(9) 0.7230(10) 0.7818(5) 0.0873(15) Uani 1 d G
H59 H 0.3449 0.7321 0.7552 0.105 Uiso 1 calc R
C60 C 0.4721(10) 0.7638(10) 0.7713(5) 0.0873(15) Uani 1 d G
H60 H 0.4896 0.8003 0.7376 0.105 Uiso 1 calc R
C61 C 0.5327(8) 0.7502(10) 0.8110(6) 0.0873(15) Uani 1 d G
H61 H 0.5907 0.7775 0.8040 0.105 Uiso 1 calc R
C26 C 1.0695(13) 0.6043(15) 0.8137(7) 0.075(7) Uani 1 d .
H26 H 1.1300 0.5733 0.8145 0.089 Uiso 1 calc R
C25 C 1.0013(11) 0.5888(12) 0.8590(6) 0.051(5) Uani 1 d .
H25 H 1.0149 0.5421 0.8882 0.061 Uiso 1 calc R
C50 C 0.7034(15) 1.3739(17) 0.4646(8) 0.0873(15) Uani 1 d .
H50 H 0.7108 1.3116 0.4581 0.105 Uiso 1 calc R
C29 C 0.8835(13) 0.5273(11) 0.6968(6) 0.051(5) Uani 1 d .
O8 O 0.6718(11) 0.5819(12) 1.0389(6) 0.101(5) Uani 1 d .
C42 C 0.4552(16) 1.1286(17) 0.7753(9) 0.0873(15) Uani 1 d .
C49 C 0.6280(16) 1.4033(18) 0.5032(9) 0.0873(15) Uani 1 d .
C51 C 0.7635(16) 1.4394(17) 0.4380(9) 0.0873(15) Uani 1 d .
H51 H 0.8113 1.4211 0.4122 0.105 Uiso 1 calc R
C27 C 0.7506(14) 0.5504(15) 0.7580(7) 0.070(6) Uani 1 d .
H27 H 0.6931 0.5857 0.7644 0.084 Uiso 1 calc R
C53 C 0.6939(15) 1.5617(17) 0.4868(9) 0.0873(15) Uani 1 d .
H53 H 0.6929 1.6222 0.4955 0.105 Uiso 1 calc R
C28 C 0.7990(12) 0.5669(13) 0.7073(6) 0.061(6) Uani 1 d .
H28 H 0.7708 0.6073 0.6798 0.073 Uiso 1 calc R
O1 O 0.5749(11) 1.4314(10) 0.6579(6) 0.087(2) Uani 1 d .
C41 C 0.5303(14) 1.2002(14) 0.7458(8) 0.076(6) Uani 1 d .
H41A H 0.5678 1.2163 0.7716 0.091 Uiso 1 calc R
H41B H 0.4987 1.2584 0.7282 0.091 Uiso 1 calc R
C47 C 0.3558(15) 1.1680(17) 0.7778(8) 0.0873(15) Uani 1 d .
H47 H 0.3381 1.2307 0.7631 0.105 Uiso 1 calc R
C1 C 0.6311(17) 1.3656(17) 0.6534(9) 0.087(2) Uani 1 d .
C54 C 0.6298(16) 1.4945(17) 0.5139(9) 0.0873(15) Uani 1 d .
H54 H 0.5852 1.5129 0.5412 0.105 Uiso 1 calc R
C48 C 0.5643(12) 1.3281(13) 0.5328(7) 0.064(5) Uani 1 d .
H48A H 0.5272 1.3099 0.5075 0.077 Uiso 1 calc R
H48B H 0.5205 1.3546 0.5600 0.077 Uiso 1 calc R
C44 C 0.4019(16) 0.9948(17) 0.8324(8) 0.0873(15) Uani 1 d .
H44 H 0.4171 0.9376 0.8547 0.105 Uiso 1 calc R
C52 C 0.7573(16) 1.5317(17) 0.4472(9) 0.0873(15) Uani 1 d .
H52 H 0.7976 1.5746 0.4257 0.105 Uiso 1 calc R
C55 C 0.5782(12) 0.6739(19) 0.9067(7) 0.100(9) Uani 1 d .
H55A H 0.5535 0.6276 0.9371 0.120 Uiso 1 calc R
H55B H 0.5867 0.7318 0.9196 0.120 Uiso 1 calc R
C43 C 0.4792(16) 1.0432(17) 0.8020(9) 0.0873(15) Uani 1 d .
H43 H 0.5417 1.0170 0.8010 0.105 Uiso 1 calc R
O16 O 0.9271(7) 0.7808(8) 0.6363(4) 0.051(3) Uani 1 d .
N5 N 0.9072(8) 0.7749(9) 0.5490(5) 0.038(3) Uani 1 d .
H5 H 0.8744 0.7974 0.5228 0.045 Uiso 1 calc R
C35 C 0.8851(10) 0.8069(12) 0.5946(6) 0.048(5) Uani 1 d .
C11 C 0.6046(13) 0.4314(14) 0.9393(9) 0.070(4) Uani 1 d .
O11 O 0.5516(11) 0.4121(11) 0.9813(6) 0.098(5) Uani 1 d .
C34 C 0.9847(11) 0.7031(11) 0.5406(6) 0.047(4) Uani 1 d .
H34A H 1.0299 0.7032 0.5659 0.057 Uiso 1 calc R
H34B H 1.0173 0.7188 0.5043 0.057 Uiso 1 calc R
O14 O 1.0345(8) 0.5214(9) 0.6387(4) 0.062(4) Uani 1 d .
N3 N 0.9020(9) 0.5791(10) 0.6004(5) 0.050(4) Uani 1 d .
H3 H 0.8409 0.5859 0.6043 0.060 Uiso 1 calc R
C32 C 0.9442(14) 0.5431(13) 0.6437(7) 0.058(5) Uani 1 d .
C16 C 0.9466(12) 1.0803(12) 0.5648(6) 0.051(4) Uani 1 d .
H16 H 0.9775 1.0820 0.5299 0.061 Uiso 1 calc R
C33 C 0.9498(12) 0.6073(13) 0.5482(5) 0.051(5) Uani 1 d .
H33A H 0.9069 0.6068 0.5216 0.062 Uiso 1 calc R
H33B H 1.0032 0.5615 0.5418 0.062 Uiso 1 calc R
O15 O 1.1016(7) 0.9445(9) 0.5500(4) 0.051(3) Uani 1 d .
N6 N 1.1228(8) 0.9289(10) 0.6403(5) 0.052(4) Uani 1 d .
H6 H 1.1036 0.9492 0.6702 0.063 Uiso 1 calc R
C18 C 1.0730(11) 0.9609(12) 0.5955(7) 0.048(4) Uani 1 d .
C19 C 1.2077(11) 0.8608(13) 0.6373(6) 0.050(5) Uani 1 d .
H19A H 1.2383 0.8546 0.6698 0.060 Uiso 1 calc R
H19B H 1.2527 0.8845 0.6065 0.060 Uiso 1 calc R
O10 O 0.5156(11) 0.4597(13) 0.8109(6) 0.101(5) Uani 1 d .
O7 O 0.9610(10) 0.5919(11) 1.0165(6) 0.095(5) Uani 1 d .
C8 C 0.7268(16) 0.5968(15) 1.0008(8) 0.073(4) Uani 1 d .
O12 O 0.7060(12) 0.2440(13) 0.8702(5) 0.104(6) Uani 1 d .
C12 C 0.6993(14) 0.3219(16) 0.8740(9) 0.070(4) Uani 1 d .
C62 C 0.8119(16) 0.3724(14) 0.9898(7) 0.072(6) Uani 1 d .
H62A H 0.8621 0.3824 1.0100 0.087 Uiso 1 calc R
H62B H 0.7522 0.3942 1.0088 0.087 Uiso 1 calc R
C63 C 0.8107(16) 0.2686(15) 0.9916(7) 0.070(6) Uani 1 d .
N9 N 0.8695(10) 0.8029(10) 0.3624(6) 0.056(4) Uani 1 d .
O17 O 0.8271(10) 0.7912(11) 0.4534(5) 0.085(5) Uani 1 d .
C15 C 0.9827(12) 1.0213(12) 0.6089(6) 0.051(4) Uani 1 d .
C74 C 0.8150(15) 0.8273(15) 0.4061(9) 0.074(6) Uani 1 d .
H74 H 0.7653 0.8739 0.4006 0.088 Uiso 1 calc R
C73 C 0.9525(16) 0.7340(15) 0.3667(8) 0.090(4) Uani 1 d .
H73A H 0.9745 0.7303 0.4012 0.136 Uiso 1 calc GR
H73B H 1.0022 0.7541 0.3384 0.136 Uiso 1 calc GR
H73C H 0.9352 0.6725 0.3633 0.136 Uiso 1 calc GR
C72 C 0.8468(17) 0.8461(15) 0.3108(7) 0.090(4) Uani 1 d .
H72A H 0.8195 0.8009 0.2948 0.136 Uiso 1 calc GR
H72B H 0.9034 0.8669 0.2883 0.136 Uiso 1 calc GR
H72C H 0.8019 0.9000 0.3140 0.136 Uiso 1 calc GR
C45 C 0.3131(16) 1.0213(17) 0.8326(8) 0.0873(15) Uani 1 d .
H45 H 0.2669 0.9831 0.8525 0.105 Uiso 1 calc R
C64 C 0.8895(17) 0.2194(17) 0.9733(8) 0.0873(15) Uani 1 d .
H64 H 0.9425 0.2531 0.9591 0.105 Uiso 1 calc R
C67 C 0.7335(16) 0.1253(17) 1.0119(8) 0.0873(15) Uani 1 d .
H67 H 0.6804 0.0908 1.0242 0.105 Uiso 1 calc R
N10 N 0.7273(13) 0.9908(13) 0.8407(6) 0.075(5) Uani 1 d .
O18 O 0.7727(13) 0.9000(12) 0.7772(6) 0.120(7) Uani 1 d .
C70 C 0.7292(19) 0.9149(15) 0.8173(8) 0.086(8) Uani 1 d .
H70 H 0.6906 0.8675 0.8355 0.103 Uiso 1 calc R
C71 C 0.6526(16) 1.0126(15) 0.8972(7) 0.090(4) Uani 1 d .
H71A H 0.6129 0.9605 0.9099 0.136 Uiso 1 calc GR
H71B H 0.6135 1.0704 0.8883 0.136 Uiso 1 calc GR
H71C H 0.6896 1.0190 0.9251 0.136 Uiso 1 calc GR
C69 C 0.8008(19) 1.054(2) 0.8191(10) 0.136(13) Uani 1 d .
H69A H 0.8476 1.0457 0.8437 0.204 Uiso 1 calc GR
H69B H 0.7739 1.1183 0.8141 0.204 Uiso 1 calc GR
H69C H 0.8301 1.0386 0.7849 0.204 Uiso 1 calc GR
C65 C 0.8978(16) 0.1230(17) 0.9739(8) 0.0873(15) Uani 1 d .
H65 H 0.9553 0.0923 0.9619 0.105 Uiso 1 calc R
C66 C 0.8181(15) 0.0724(17) 0.9929(8) 0.0873(15) Uani 1 d .
H66 H 0.8196 0.0072 0.9933 0.105 Uiso 1 calc R
C7 C 0.9154(15) 0.6058(15) 0.9822(8) 0.073(4) Uani 1 d .
C68 C 0.7216(16) 0.2201(17) 1.0141(8) 0.0873(15) Uani 1 d .
H68 H 0.6654 0.2509 1.0278 0.105 Uiso 1 calc R
C10 C 0.5720(15) 0.4623(17) 0.8351(8) 0.076(6) Uani 1 d .

loop_
_atom_site_aniso_label
_atom_site_aniso_U_11
_atom_site_aniso_U_22
_atom_site_aniso_U_33
_atom_site_aniso_U_23
_atom_site_aniso_U_13
_atom_site_aniso_U_12
Re1 0.0451(4) 0.0393(4) 0.0453(4) -0.0125(3) -0.0086(3) 0.0049(3)
Re2 0.0630(5) 0.0382(4) 0.0597(4) -0.0176(3) -0.0113(3) 0.0000(4)
Re3 0.0693(5) 0.0436(5) 0.0499(4) -0.0097(3) -0.0155(3) 0.0034(4)
Re4 0.0598(5) 0.0534(5) 0.0514(4) -0.0095(4) -0.0039(3) -0.0069(4)
S1 0.050(2) 0.046(3) 0.042(2) -0.0178(19) -0.0038(17) 0.006(2)
S2 0.051(2) 0.037(3) 0.055(2) -0.017(2) -0.0072(19) 0.005(2)
S3 0.056(3) 0.049(3) 0.043(2) -0.010(2) -0.0095(19) 0.005(2)
S4 0.072(3) 0.039(3) 0.041(2) -0.0048(19) -0.011(2) 0.000(2)
N1 0.053(8) 0.026(8) 0.046(7) -0.018(6) -0.009(6) 0.024(7)
N8 0.061(8) 0.048(9) 0.028(7) -0.004(6) -0.024(6) -0.015(7)
N7 0.068(9) 0.024(7) 0.040(7) -0.015(6) -0.004(6) -0.005(7)
O2 0.111(6) 0.058(5) 0.101(6) -0.030(4) -0.010(4) -0.016(4)
C40 0.027(8) 0.038(10) 0.040(8) 0.004(7) 0.005(6) 0.010(7)
O4 0.072(9) 0.100(12) 0.066(8) -0.038(8) -0.024(7) -0.009(8)
N4 0.062(9) 0.023(8) 0.061(9) -0.016(6) -0.016(7) -0.009(7)
C2 0.111(6) 0.058(5) 0.101(6) -0.030(4) -0.010(4) -0.016(4)
O6 0.052(8) 0.064(10) 0.079(9) -0.021(8) -0.003(6) -0.017(7)
O13 0.051(7) 0.102(12) 0.061(7) -0.015(7) -0.030(6) 0.007(7)
C6 0.083(14) 0.047(13) 0.048(11) -0.026(9) -0.015(10) 0.009(11)
C4 0.064(12) 0.052(13) 0.067(12) -0.032(10) -0.026(9) 0.021(10)
C5 0.069(11) 0.026(9) 0.042(9) -0.026(7) -0.007(7) -0.001(8)
C36 0.042(9) 0.034(10) 0.060(10) -0.028(8) -0.022(8) 0.007(8)
C24 0.068(11) 0.024(9) 0.058(10) -0.025(8) -0.018(9) 0.010(8)
O5 0.060(7) 0.032(7) 0.090(9) -0.026(6) -0.015(6) 0.023(6)
C3 0.111(6) 0.058(5) 0.101(6) -0.030(4) -0.010(4) -0.016(4)
C13 0.064(12) 0.087(16) 0.031(9) -0.005(9) 0.012(8) -0.016(11)
C20 0.043(10) 0.035(11) 0.084(13) -0.014(9) -0.023(9) 0.007(8)
C31 0.094(14) 0.018(9) 0.055(10) 0.007(8) -0.043(10) -0.011(9)
C38 0.056(11) 0.121(19) 0.025(8) 0.024(10) -0.008(7) 0.048(12)
O9 0.148(14) 0.047(10) 0.114(12) -0.027(9) -0.048(10) 0.015(10)
C23 0.037(9) 0.051(12) 0.055(10) -0.031(8) -0.009(7) 0.023(8)
C14 0.042(10) 0.067(14) 0.052(10) -0.021(9) -0.008(8) -0.017(9)
C21 0.057(12) 0.061(13) 0.082(13) -0.036(11) -0.049(10) 0.003(10)
C22 0.057(11) 0.061(13) 0.047(10) -0.015(9) 0.005(8) -0.015(10)
O3 0.111(6) 0.058(5) 0.101(6) -0.030(4) -0.010(4) -0.016(4)
C17 0.120(16) 0.021(9) 0.037(9) 0.008(7) -0.032(10) -0.007(10)
N2 0.084(11) 0.030(8) 0.046(8) 0.016(6) -0.030(7) -0.008(8)
C37 0.113(15) 0.009(8) 0.027(8) 0.001(6) -0.009(8) 0.004(9)
C30 0.036(9) 0.081(15) 0.054(11) -0.024(10) -0.011(8) -0.005(9)
C46 0.093(4) 0.071(4) 0.100(4) -0.022(3) -0.023(3) 0.010(3)
C39 0.054(9) 0.012(8) 0.041(8) 0.001(6) -0.007(7) 0.005(7)
C9 0.092(9) 0.048(8) 0.082(8) -0.031(6) -0.013(7) 0.011(7)
C56 0.055(12) 0.076(17) 0.137(19) -0.069(15) 0.014(12) 0.017(12)
C57 0.093(4) 0.071(4) 0.100(4) -0.022(3) -0.023(3) 0.010(3)
C58 0.093(4) 0.071(4) 0.100(4) -0.022(3) -0.023(3) 0.010(3)
C59 0.093(4) 0.071(4) 0.100(4) -0.022(3) -0.023(3) 0.010(3)
C60 0.093(4) 0.071(4) 0.100(4) -0.022(3) -0.023(3) 0.010(3)
C61 0.093(4) 0.071(4) 0.100(4) -0.022(3) -0.023(3) 0.010(3)
C26 0.072(13) 0.073(16) 0.067(13) 0.005(11) -0.017(10) 0.036(12)
C25 0.048(10) 0.047(12) 0.047(10) 0.012(8) -0.008(8) 0.008(9)
C50 0.093(4) 0.071(4) 0.100(4) -0.022(3) -0.023(3) 0.010(3)
C29 0.092(13) 0.026(9) 0.028(8) 0.006(7) 0.001(8) 0.004(9)
O8 0.105(12) 0.096(14) 0.098(11) -0.019(10) 0.008(9) -0.023(10)
C42 0.093(4) 0.071(4) 0.100(4) -0.022(3) -0.023(3) 0.010(3)
C49 0.093(4) 0.071(4) 0.100(4) -0.022(3) -0.023(3) 0.010(3)
C51 0.093(4) 0.071(4) 0.100(4) -0.022(3) -0.023(3) 0.010(3)
C27 0.087(14) 0.075(16) 0.048(11) -0.016(10) -0.018(10) 0.014(12)
C53 0.093(4) 0.071(4) 0.100(4) -0.022(3) -0.023(3) 0.010(3)
C28 0.072(12) 0.044(12) 0.051(10) 0.000(8) 0.006(9) 0.036(10)
O1 0.111(6) 0.058(5) 0.101(6) -0.030(4) -0.010(4) -0.016(4)
C41 0.084(14) 0.055(14) 0.093(14) -0.053(11) 0.009(11) 0.020(12)
C47 0.093(4) 0.071(4) 0.100(4) -0.022(3) -0.023(3) 0.010(3)
C1 0.111(6) 0.058(5) 0.101(6) -0.030(4) -0.010(4) -0.016(4)
C54 0.093(4) 0.071(4) 0.100(4) -0.022(3) -0.023(3) 0.010(3)
C48 0.066(12) 0.044(12) 0.078(12) -0.016(10) 0.011(9) -0.004(10)
C44 0.093(4) 0.071(4) 0.100(4) -0.022(3) -0.023(3) 0.010(3)
C52 0.093(4) 0.071(4) 0.100(4) -0.022(3) -0.023(3) 0.010(3)
C55 0.051(12) 0.16(3) 0.077(14) -0.035(15) -0.004(10) 0.044(15)
C43 0.093(4) 0.071(4) 0.100(4) -0.022(3) -0.023(3) 0.010(3)
O16 0.050(7) 0.034(7) 0.071(7) -0.024(6) -0.010(6) 0.014(6)
N5 0.030(6) 0.043(9) 0.049(7) -0.022(6) -0.017(5) 0.003(6)
C35 0.036(9) 0.041(11) 0.054(10) 0.007(8) 0.006(7) 0.020(8)
C11 0.064(9) 0.053(10) 0.098(11) -0.028(8) -0.026(8) 0.018(8)
O11 0.115(12) 0.088(13) 0.081(10) -0.020(9) 0.039(9) -0.026(10)
C34 0.048(10) 0.028(10) 0.060(10) -0.008(8) 0.018(8) -0.010(8)
O14 0.056(8) 0.057(9) 0.063(7) 0.009(6) 0.000(6) -0.001(7)
N3 0.044(8) 0.049(10) 0.053(8) -0.006(7) 0.001(6) 0.003(7)
C32 0.084(14) 0.029(10) 0.073(13) -0.032(9) -0.013(11) -0.010(10)
C16 0.074(12) 0.032(10) 0.046(10) -0.018(8) 0.009(8) -0.003(9)
C33 0.066(11) 0.060(13) 0.028(8) -0.025(8) 0.012(7) 0.004(10)
O15 0.052(7) 0.062(9) 0.043(6) -0.014(6) -0.011(5) -0.008(6)
N6 0.035(7) 0.056(10) 0.065(9) -0.002(7) -0.013(6) -0.006(7)
C18 0.036(9) 0.031(10) 0.079(13) 0.004(9) -0.024(9) -0.022(8)
C19 0.057(10) 0.057(13) 0.033(8) -0.006(8) -0.005(7) 0.004(9)
O10 0.092(12) 0.111(15) 0.118(13) -0.043(11) -0.043(10) -0.009(10)
O7 0.100(11) 0.077(12) 0.121(12) -0.018(9) -0.061(10) 0.002(9)
C8 0.092(9) 0.048(8) 0.082(8) -0.031(6) -0.013(7) 0.011(7)
O12 0.149(15) 0.100(15) 0.062(9) -0.004(9) -0.028(9) -0.002(12)
C12 0.064(9) 0.053(10) 0.098(11) -0.028(8) -0.026(8) 0.018(8)
C62 0.114(17) 0.049(13) 0.056(11) -0.003(10) -0.029(11) -0.004(12)
C63 0.107(16) 0.052(13) 0.054(11) 0.016(10) -0.034(11) -0.029(12)
N9 0.076(10) 0.037(9) 0.057(9) -0.008(7) -0.010(8) -0.007(8)
O17 0.097(10) 0.102(13) 0.067(9) -0.030(8) -0.031(8) -0.001(9)
C15 0.066(11) 0.039(11) 0.045(10) 0.005(8) -0.002(8) -0.013(9)
C74 0.090(15) 0.063(15) 0.085(15) -0.036(12) -0.045(13) 0.003(12)
C73 0.146(12) 0.057(9) 0.067(8) 0.007(6) -0.013(8) -0.034(8)
C72 0.146(12) 0.057(9) 0.067(8) 0.007(6) -0.013(8) -0.034(8)
C45 0.093(4) 0.071(4) 0.100(4) -0.022(3) -0.023(3) 0.010(3)
C64 0.093(4) 0.071(4) 0.100(4) -0.022(3) -0.023(3) 0.010(3)
C67 0.093(4) 0.071(4) 0.100(4) -0.022(3) -0.023(3) 0.010(3)
N10 0.116(14) 0.053(12) 0.060(10) -0.009(9) -0.030(10) 0.004(11)
O18 0.187(17) 0.103(14) 0.081(11) -0.049(10) -0.068(11) 0.073(13)
C70 0.18(2) 0.038(13) 0.048(12) -0.017(10) -0.032(14) -0.009(14)
C71 0.146(12) 0.057(9) 0.067(8) 0.007(6) -0.013(8) -0.034(8)
C69 0.13(2) 0.13(3) 0.11(2) 0.056(19) 0.028(17) -0.01(2)
C65 0.093(4) 0.071(4) 0.100(4) -0.022(3) -0.023(3) 0.010(3)
C66 0.093(4) 0.071(4) 0.100(4) -0.022(3) -0.023(3) 0.010(3)
C7 0.092(9) 0.048(8) 0.082(8) -0.031(6) -0.013(7) 0.011(7)
C68 0.093(4) 0.071(4) 0.100(4) -0.022(3) -0.023(3) 0.010(3)
C10 0.076(15) 0.089(18) 0.077(14) -0.031(12) -0.019(11) -0.025(13)

loop_
_atom_type_symbol
_atom_type_description
_atom_type_scat_dispersion_real
_atom_type_scat_dispersion_imag
_atom_type_scat_source
C C 0.0033 0.0016 'International Tables Vol C Tables 4.2.6.8 and 6.1.1.4'
H H 0.0000 0.0000 'International Tables Vol C Tables 4.2.6.8 and 6.1.1.4'
N N 0.0061 0.0033 'International Tables Vol C Tables 4.2.6.8 and 6.1.1.4'
O O 0.0106 0.0060 'International Tables Vol C Tables 4.2.6.8 and 6.1.1.4'
Re Re -1.0185 7.2310 'International Tables Vol C Tables 4.2.6.8 and 6.1.1.4'
S S 0.1246 0.1234 'International Tables Vol C Tables 4.2.6.8 and 6.1.1.4'

loop_
_geom_angle_atom_site_label_1
_geom_angle_atom_site_label_2
_geom_angle_atom_site_label_3
_geom_angle
S1 Re1 S2 80.09(14)
N7 Re1 S1 82.3(3)
N7 Re1 S2 84.1(4)
C6 Re1 S1 96.8(5)
C6 Re1 S2 175.9(5)
C6 Re1 N7 92.8(6)
C6 Re1 C4 88.4(8)
C6 Re1 C5 89.8(7)
C4 Re1 S1 173.6(6)
C4 Re1 S2 94.5(6)
C4 Re1 N7 93.7(6)
C5 Re1 S1 93.6(4)
C5 Re1 S2 93.1(5)
C5 Re1 N7 175.4(6)
C5 Re1 C4 90.2(6)
S1 Re2 S2 80.16(14)
N8 Re2 S1 86.9(4)
N8 Re2 S2 85.4(3)
C2 Re2 S1 175.0(7)
C2 Re2 S2 96.1(7)
C2 Re2 N8 89.5(8)
C3 Re2 S1 96.0(8)
C3 Re2 S2 176.2(8)
C3 Re2 N8 94.3(8)
C3 Re2 C2 87.7(10)
C3 Re2 C1 82.7(10)
C1 Re2 S1 95.1(7)
C1 Re2 S2 97.7(7)
C1 Re2 N8 176.5(8)
C1 Re2 C2 88.6(10)
S4 Re3 S3 80.57(15)
N2 Re3 S3 85.0(3)
N2 Re3 S4 83.8(4)
C9 Re3 S3 96.0(6)
C9 Re3 S4 175.2(6)
C9 Re3 N2 92.6(7)
C8 Re3 S3 95.3(6)
C8 Re3 S4 95.1(6)
C8 Re3 N2 178.8(7)
C8 Re3 C9 88.5(9)
C8 Re3 C7 88.5(9)
C7 Re3 S3 175.4(6)
C7 Re3 S4 96.7(6)
C7 Re3 N2 91.1(7)
C7 Re3 C9 86.6(8)
S3 Re4 S4 80.05(14)
N1 Re4 S3 81.4(3)
N1 Re4 S4 87.3(3)
C11 Re4 S3 94.8(6)
C11 Re4 S4 92.7(6)
C11 Re4 N1 176.1(7)
C11 Re4 C10 88.0(8)
C12 Re4 S3 172.4(7)
C12 Re4 S4 94.2(6)
C12 Re4 N1 93.5(8)
C12 Re4 C11 90.4(9)
C12 Re4 C10 88.8(9)
C10 Re4 S3 96.9(7)
C10 Re4 S4 176.9(7)
C10 Re4 N1 91.8(7)
Re2 S1 Re1 99.70(13)
C41 S1 Re1 111.1(7)
C41 S1 Re2 106.6(7)
Re2 S2 Re1 99.59(14)
C48 S2 Re1 109.2(6)
C48 S2 Re2 109.5(7)
Re3 S3 Re4 98.78(14)
C55 S3 Re3 107.9(6)
C55 S3 Re4 109.5(9)
Re3 S4 Re4 98.79(14)
C62 S4 Re3 108.3(7)
C62 S4 Re4 110.3(7)
C31 N1 Re4 126.9(10)
C31 N1 C27 112.8(14)
C27 N1 Re4 120.3(11)
C13 N8 Re2 121.6(10)
C13 N8 C17 112.9(14)
C17 N8 Re2 124.2(10)
C38 N7 Re1 122.7(10)
C38 N7 C39 116.0(12)
C39 N7 Re1 121.3(9)
C39 C40 C36 119.3(13)
C21 N4 C20 122.3(15)
O2 C2 Re2 176(2)
O6 C6 Re1 175.7(17)
O4 C4 Re1 173.0(19)
O5 C5 Re1 177.5(13)
C40 C36 C37 114.6(13)
C40 C36 C35 121.6(13)
C37 C36 C35 123.8(13)
N2 C24 C23 121.6(15)
O3 C3 Re2 171.5(19)
N8 C13 C14 125.0(14)
N4 C20 C19 109.5(13)
N1 C31 C30 127.2(13)
C37 C38 N7 119.0(14)
C24 C23 C22 117.7(15)
C15 C14 C13 118.6(15)
N4 C21 C22 117.7(15)
O13 C21 N4 120.1(18)
O13 C21 C22 121.8(16)
C23 C22 C21 120.1(16)
C26 C22 C23 120.3(16)
C26 C22 C21 117.5(16)
C16 C17 N8 126.8(13)
C24 N2 Re3 120.5(11)
C25 N2 Re3 121.0(9)
C25 N2 C24 118.5(14)
C38 C37 C36 125.0(13)
C31 C30 C29 114.1(14)
C45 C46 C47 124(2)
C40 C39 N7 123.1(12)
O9 C9 Re3 179(2)
C57 C56 C61 120.0
C57 C56 C55 119.2(13)
C61 C56 C55 120.7(13)
C58 C57 C56 120.0
C57 C58 C59 120.0
C60 C59 C58 120.0
C59 C60 C61 120.0
C60 C61 C56 120.0
C22 C26 C25 119.5(16)
N2 C25 C26 122.0(14)
C51 C50 C49 118(2)
C30 C29 C32 114.3(15)
C28 C29 C30 120.0(14)
C28 C29 C32 125.7(15)
C47 C42 C41 115.1(19)
C43 C42 C41 123(2)
C43 C42 C47 122(2)
C50 C49 C48 117(2)
C54 C49 C50 116(2)
C54 C49 C48 127(2)
C50 C51 C52 123(2)
N1 C27 C28 124.4(16)
C52 C53 C54 115(2)
C29 C28 C27 121.1(15)
C42 C41 S1 107.1(14)
C46 C47 C42 114(2)
O1 C1 Re2 173(2)
C49 C54 C53 125(2)
C49 C48 S2 112.7(13)
C45 C44 C43 127(2)
C53 C52 C51 122(3)
C56 C55 S3 106.6(11)
C42 C43 C44 114(2)
C35 N5 C34 122.9(12)
O16 C35 C36 117.1(14)
O16 C35 N5 125.4(12)
N5 C35 C36 117.2(13)
O11 C11 Re4 176.0(18)
N5 C34 C33 111.4(13)
C32 N3 C33 124.8(15)
O14 C32 C29 122.6(16)
O14 C32 N3 119.8(16)
N3 C32 C29 117.6(17)
C17 C16 C15 117.8(14)
N3 C33 C34 112.6(13)
C18 N6 C19 121.2(14)
O15 C18 N6 123.5(15)
O15 C18 C15 123.7(14)
N6 C18 C15 112.7(15)
N6 C19 C20 109.9(14)
O8 C8 Re3 177(2)
O12 C12 Re4 175.9(19)
C63 C62 S4 117.8(13)
C62 C63 C68 119(2)
C64 C63 C62 119(2)
C64 C63 C68 121(2)
C74 N9 C73 122.3(15)
C74 N9 C72 118.7(17)
C72 N9 C73 119.1(16)
C14 C15 C16 118.6(16)
C14 C15 C18 125.9(15)
C16 C15 C18 115.5(14)
O17 C74 N9 123.8(18)
C44 C45 C46 117(3)
C63 C64 C65 125(3)
C68 C67 C66 128(3)
C70 N10 C71 126(2)
C70 N10 C69 115(2)
C69 N10 C71 118.9(19)
O18 C70 N10 129(3)
C64 C65 C66 118(2)
C65 C66 C67 117(2)
O7 C7 Re3 166(2)
C67 C68 C63 111(2)
O10 C10 Re4 172(2)

loop_
_geom_bond_atom_site_label_1
_geom_bond_atom_site_label_2
_geom_bond_distance
Re1 S1 2.507(4)
Re1 S2 2.508(5)
Re1 N7 2.221(12)
Re1 C6 1.89(2)
Re1 C4 1.939(18)
Re1 C5 1.939(15)
Re2 S1 2.505(5)
Re2 S2 2.507(4)
Re2 N8 2.207(13)
Re2 C2 1.93(3)
Re2 C3 1.76(2)
Re2 C1 1.85(2)
Re3 S3 2.491(4)
Re3 S4 2.488(5)
Re3 N2 2.252(14)
Re3 C9 1.96(2)
Re3 C8 1.89(2)
Re3 C7 1.94(2)
Re4 S3 2.502(5)
Re4 S4 2.504(4)
Re4 N1 2.189(12)
Re4 C11 1.86(2)
Re4 C12 1.86(2)
Re4 C10 2.02(2)
S1 C41 1.876(15)
S2 C48 1.866(17)
S3 C55 1.846(16)
S4 C62 1.822(17)
N1 C31 1.33(2)
N1 C27 1.353(19)
N8 C13 1.346(19)
N8 C17 1.37(2)
N7 C38 1.370(17)
N7 C39 1.381(17)
O2 C2 1.10(2)
C40 C36 1.379(18)
C40 C39 1.369(17)
O4 C4 1.121(19)
N4 C20 1.49(2)
N4 C21 1.335(19)
O6 C6 1.13(2)
O13 C21 1.259(18)
C5 O5 1.168(16)
C36 C37 1.40(2)
C36 C35 1.508(19)
C24 C23 1.37(2)
C24 N2 1.342(17)
C3 O3 1.31(2)
C13 C14 1.38(2)
C20 C19 1.55(2)
C31 C30 1.41(2)
C38 C37 1.30(2)
O9 C9 1.09(2)
C23 C22 1.41(2)
C14 C15 1.37(2)
C21 C22 1.52(2)
C22 C26 1.29(2)
C17 C16 1.34(2)
N2 C25 1.319(18)
C30 C29 1.42(2)
C46 C47 1.39(3)
C46 C45 1.30(3)
C56 C57 1.3900
C56 C61 1.3900
C56 C55 1.61(2)
C57 C58 1.3900
C58 C59 1.3900
C59 C60 1.3900
C60 C61 1.3900
C26 C25 1.40(2)
C50 C49 1.44(3)
C50 C51 1.35(3)
C29 C28 1.29(2)
C29 C32 1.49(2)
O8 C8 1.16(2)
C42 C41 1.57(3)
C42 C47 1.47(3)
C42 C43 1.32(3)
C49 C54 1.39(3)
C49 C48 1.50(3)
C51 C52 1.38(3)
C27 C28 1.36(2)
C53 C54 1.41(3)
C53 C52 1.36(3)
O1 C1 1.19(2)
C44 C43 1.42(3)
C44 C45 1.28(3)
O16 C35 1.263(17)
N5 C35 1.310(18)
N5 C34 1.453(18)
C11 O11 1.22(2)
C34 C33 1.48(2)
O14 C32 1.29(2)
N3 C32 1.32(2)
N3 C33 1.409(17)
C16 C15 1.40(2)
O15 C18 1.225(19)
N6 C18 1.405(19)
N6 C19 1.479(19)
C18 C15 1.51(2)
O10 C10 1.08(2)
O7 C7 1.13(2)
O12 C12 1.13(2)
C62 C63 1.48(3)
C63 C64 1.34(3)
C63 C68 1.50(3)
N9 C74 1.34(2)
N9 C73 1.47(2)
N9 C72 1.41(2)
O17 C74 1.24(2)
C64 C65 1.37(3)
C67 C66 1.43(3)
C67 C68 1.36(3)
N10 C70 1.33(2)
N10 C71 1.72(3)
N10 C69 1.43(3)
O18 C70 1.16(2)
C65 C66 1.39(3)

loop_
_geom_torsion_atom_site_label_1
_geom_torsion_atom_site_label_2
_geom_torsion_atom_site_label_3
_geom_torsion_atom_site_label_4
_geom_torsion
Re1 S1 C41 C42 64.7(14)
Re1 S2 C48 C49 173.4(13)
Re1 N7 C38 C37 -163.2(15)
Re1 N7 C39 C40 173.7(12)
Re2 S1 C41 C42 172.3(12)
Re2 S2 C48 C49 65.3(15)
Re2 N8 C13 C14 -162.9(15)
Re2 N8 C17 C16 160.5(15)
Re3 S3 C55 C56 170.5(12)
Re3 S4 C62 C63 175.6(15)
Re3 N2 C25 C26 -176.4(15)
Re4 S3 C55 C56 -83.0(15)
Re4 S4 C62 C63 68.5(18)
Re4 N1 C31 C30 174.8(13)
Re4 N1 C27 C28 -170.7(17)
S1 Re1 S2 Re2 -5.20(12)
S1 Re1 S2 C48 -119.9(7)
S1 Re1 N7 C38 54.3(14)
S1 Re1 N7 C39 -127.5(12)
S1 Re1 C6 O6 172(22)
S1 Re1 C4 O4 142(10)
S1 Re1 C5 O5 127(34)
S1 Re2 S2 Re1 5.21(12)
S1 Re2 S2 C48 119.6(6)
S1 Re2 N8 C13 -58.2(13)
S1 Re2 N8 C17 135.8(13)
S1 Re2 C2 O2 -46(38)
S1 Re2 C3 O3 40(13)
S1 Re2 C1 O1 -92(18)
S2 Re1 S1 Re2 5.21(12)
S2 Re1 S1 C41 117.3(7)
S2 Re1 N7 C38 135.0(15)
S2 Re1 N7 C39 -46.7(11)
S2 Re1 C6 O6 -147(17)
S2 Re1 C4 O4 175(12)
S2 Re1 C5 O5 47(34)
S2 Re2 S1 Re1 -5.21(12)
S2 Re2 S1 C41 -120.8(7)
S2 Re2 N8 C13 -138.5(13)
S2 Re2 N8 C17 55.5(13)
S2 Re2 C2 O2 -87(33)
S2 Re2 C3 O3 39(22)
S2 Re2 C1 O1 -11(18)
S3 Re3 S4 Re4 -10.24(14)
S3 Re3 S4 C62 -125.1(7)
S3 Re3 N2 C24 42.1(12)
S3 Re3 N2 C25 -137.8(14)
S3 Re3 C9 O9 -96(100)
S3 Re3 C8 O8 40(41)
S3 Re3 C7 O7 -134(7)
S3 Re4 S4 Re3 10.22(13)
S3 Re4 S4 C62 123.5(7)
S3 Re4 N1 C31 121.5(14)
S3 Re4 N1 C27 -60.2(13)
S3 Re4 C11 O11 -175(24)
S3 Re4 C12 O12 -98(30)
S3 Re4 C10 O10 143(16)
S4 Re3 S3 Re4 10.25(14)
S4 Re3 S3 C55 124.2(10)
S4 Re3 N2 C24 123.1(13)
S4 Re3 N2 C25 -56.8(14)
S4 Re3 C9 O9 -52(100)
S4 Re3 C8 O8 -41(41)
S4 Re3 C7 O7 -81(7)
S4 Re4 S3 Re3 -10.20(13)
S4 Re4 S3 C55 -122.9(6)
S4 Re4 N1 C31 41.1(13)
S4 Re4 N1 C27 -140.6(14)
S4 Re4 C11 O11 -94(24)
S4 Re4 C12 O12 -138(31)
S4 Re4 C10 O10 134(13)
S4 C62 C63 C64 65(2)
S4 C62 C63 C68 -115.3(18)
N1 Re4 S3 Re3 -99.0(3)
N1 Re4 S3 C55 148.4(7)
N1 Re4 S4 Re3 91.9(3)
N1 Re4 S4 C62 -154.8(8)
N1 Re4 C11 O11 175(18)
N1 Re4 C12 O12 -50(31)
N1 Re4 C10 O10 62(16)
N1 C31 C30 C29 -2(3)
N1 C27 C28 C29 -7(3)
N8 Re2 S1 Re1 -91.1(3)
N8 Re2 S1 C41 153.3(7)
N8 Re2 S2 Re1 92.8(4)
N8 Re2 S2 C48 -152.7(7)
N8 Re2 C2 O2 -2(33)
N8 Re2 C3 O3 -48(13)
N8 Re2 C1 O1 142(13)
N8 C13 C14 C15 0(3)
N8 C17 C16 C15 4(3)
N7 Re1 S1 Re2 90.5(3)
N7 Re1 S1 C41 -157.4(8)
N7 Re1 S2 Re2 -88.4(3)
N7 Re1 S2 C48 156.9(7)
N7 Re1 C6 O6 -105(22)
N7 Re1 C4 O4 90(12)
N7 Re1 C5 O5 100(33)
N7 C38 C37 C36 -21(3)
C40 C36 C37 C38 11(3)
C40 C36 C35 O16 157.0(16)
C40 C36 C35 N5 -29(2)
N4 C20 C19 N6 -56.7(16)
N4 C21 C22 C23 -33(2)
N4 C21 C22 C26 163.7(18)
C2 Re2 S1 Re1 -47(8)
C2 Re2 S1 C41 -162(8)
C2 Re2 S2 Re1 -178.1(7)
C2 Re2 S2 C48 -63.7(9)
C2 Re2 N8 C13 125.3(15)
C2 Re2 N8 C17 -40.7(15)
C2 Re2 C3 O3 -137(13)
C2 Re2 C1 O1 85(18)
O13 C21 C22 C23 154.5(17)
O13 C21 C22 C26 -9(3)
C6 Re1 S1 Re2 -177.5(5)
C6 Re1 S1 C41 -65.4(9)
C6 Re1 S2 Re2 -47(7)
C6 Re1 S2 C48 -161(7)
C6 Re1 N7 C38 -42.2(15)
C6 Re1 N7 C39 136.0(13)
C6 Re1 C4 O4 -2(12)
C6 Re1 C5 O5 -136(34)
C4 Re1 S1 Re2 39(5)
C4 Re1 S1 C41 151(5)
C4 Re1 S2 Re2 178.3(5)
C4 Re1 S2 C48 63.7(8)
C4 Re1 N7 C38 -130.8(16)
C4 Re1 N7 C39 47.5(13)
C4 Re1 C6 O6 -12(22)
C4 Re1 C5 O5 -48(34)
C5 Re1 S1 Re2 -87.3(5)
C5 Re1 S1 C41 24.7(9)
C5 Re1 S2 Re2 87.9(4)
C5 Re1 S2 C48 -26.8(8)
C5 Re1 N7 C38 81(7)
C5 Re1 N7 C39 -100(7)
C5 Re1 C6 O6 79(22)
C5 Re1 C4 O4 -92(12)
C36 C40 C39 N7 -1(3)
C24 C23 C22 C21 -167.1(16)
C24 C23 C22 C26 -4(3)
C24 N2 C25 C26 4(3)
C3 Re2 S1 Re1 174.9(7)
C3 Re2 S1 C41 59.3(10)
C3 Re2 S2 Re1 6(11)
C3 Re2 S2 C48 121(11)
C3 Re2 N8 C13 37.6(15)
C3 Re2 N8 C17 -128.4(15)
C3 Re2 C2 O2 93(33)
C3 Re2 C1 O1 173(18)
C13 N8 C17 C16 -7(3)
C13 C14 C15 C16 -3(3)
C13 C14 C15 C18 179.3(17)
C20 N4 C21 O13 -11(3)
C20 N4 C21 C22 176.7(15)
C31 N1 C27 C28 8(3)
C31 C30 C29 C28 3(3)
C31 C30 C29 C32 -178.6(15)
C38 N7 C39 C40 -8(2)
C23 C24 N2 Re3 179.1(12)
C23 C24 N2 C25 -1(2)
C23 C22 C26 C25 7(3)
C21 N4 C20 C19 -79.1(18)
C21 C22 C26 C25 170.2(18)
C22 C26 C25 N2 -7(3)
C17 N8 C13 C14 5(3)
C17 C16 C15 C14 1(3)
C17 C16 C15 C18 179.2(16)
N2 Re3 S3 Re4 94.8(4)
N2 Re3 S3 C55 -151.3(10)
N2 Re3 S4 Re4 -96.2(3)
N2 Re3 S4 C62 148.9(8)
N2 Re3 C9 O9 -10(100)
N2 Re3 C8 O8 -66(60)
N2 Re3 C7 O7 -165(7)
N2 C24 C23 C22 1(2)
C37 C36 C35 O16 -21(3)
C37 C36 C35 N5 153.3(16)
C30 C29 C28 C27 1(3)
C30 C29 C32 O14 -16(2)
C30 C29 C32 N3 163.0(16)
C39 N7 C38 C37 18(3)
C39 C40 C36 C37 1(2)
C39 C40 C36 C35 -177.1(16)
C9 Re3 S3 Re4 -173.1(6)
C9 Re3 S3 C55 -59.1(11)
C9 Re3 S4 Re4 -54(8)
C9 Re3 S4 C62 -169(8)
C9 Re3 N2 C24 -53.7(14)
C9 Re3 N2 C25 126.4(15)
C9 Re3 C8 O8 136(41)
C9 Re3 C7 O7 102(7)
C56 C57 C58 C59 0.0
C57 C56 C61 C60 0.0
C57 C56 C55 S3 124.8(11)
C57 C58 C59 C60 0.0
C58 C59 C60 C61 0.0
C59 C60 C61 C56 0.0
C61 C56 C57 C58 0.0
C61 C56 C55 S3 -51.6(19)
C50 C49 C54 C53 6(3)
C50 C49 C48 S2 53(2)
C50 C51 C52 C53 5(3)
C49 C50 C51 C52 2(3)
C51 C50 C49 C54 -7(3)
C51 C50 C49 C48 -178.6(19)
C27 N1 C31 C30 -4(3)
C28 C29 C32 O14 162(2)
C28 C29 C32 N3 -19(3)
C41 C42 C47 C46 179.9(19)
C41 C42 C43 C44 171.2(19)
C47 C46 C45 C44 -7(4)
C47 C42 C41 S1 -129.1(16)
C47 C42 C43 C44 0(3)
C1 Re2 S1 Re1 91.7(7)
C1 Re2 S1 C41 -23.9(10)
C1 Re2 S2 Re1 -88.7(7)
C1 Re2 S2 C48 25.7(9)
C1 Re2 N8 C13 68(13)
C1 Re2 N8 C17 -98(13)
C1 Re2 C2 O2 176(100)
C1 Re2 C3 O3 134(13)
C54 C49 C48 S2 -118(2)
C54 C53 C52 C51 -6(3)
C48 C49 C54 C53 176.7(19)
C52 C53 C54 C49 0(3)
C55 C56 C57 C58 -176.4(13)
C55 C56 C61 C60 176.3(14)
C43 C42 C41 S1 59(3)
C43 C42 C47 C46 -8(3)
C43 C44 C45 C46 -4(4)
N5 C34 C33 N3 -59.5(18)
C35 C36 C37 C38 -171(2)
C35 N5 C34 C33 98.0(19)
C11 Re4 S3 Re3 81.7(5)
C11 Re4 S3 C55 -30.9(8)
C11 Re4 S4 Re3 -84.1(6)
C11 Re4 S4 C62 29.2(9)
C11 Re4 N1 C31 132(9)
C11 Re4 N1 C27 -50(10)
C11 Re4 C12 O12 129(31)
C11 Re4 C10 O10 -122(16)
C34 N5 C35 C36 -173.1(14)
C34 N5 C35 O16 0(3)
C32 C29 C28 C27 -177.4(19)
C32 N3 C33 C34 -82(2)
C33 N3 C32 C29 173.3(15)
C33 N3 C32 O14 -8(3)
O15 C18 C15 C14 160.2(18)
O15 C18 C15 C16 -18(3)
N6 C18 C15 C14 -22(2)
N6 C18 C15 C16 159.7(15)
C18 N6 C19 C20 -68.2(18)
C19 N6 C18 O15 -9(2)
C19 N6 C18 C15 173.7(15)
C8 Re3 S3 Re4 -84.0(6)
C8 Re3 S3 C55 29.9(11)
C8 Re3 S4 Re4 84.3(6)
C8 Re3 S4 C62 -30.6(10)
C8 Re3 N2 C24 148(34)
C8 Re3 N2 C25 -32(35)
C8 Re3 C9 O9 169(100)
C8 Re3 C7 O7 14(7)
C12 Re4 S3 Re3 -51(5)
C12 Re4 S3 C55 -164(5)
C12 Re4 S4 Re3 -174.7(7)
C12 Re4 S4 C62 -61.4(10)
C12 Re4 N1 C31 -52.9(15)
C12 Re4 N1 C27 125.4(15)
C12 Re4 C11 O11 0(24)
C12 Re4 C10 O10 -32(16)
C62 C63 C64 C65 178.5(18)
C62 C63 C68 C67 179.4(16)
C63 C64 C65 C66 3(3)
C73 N9 C74 O17 -3(3)
C72 N9 C74 O17 178(2)
C45 C46 C47 C42 12(3)
C45 C44 C43 C42 7(4)
C64 C63 C68 C67 -1(3)
C64 C65 C66 C67 -2(3)
C71 N10 C70 O18 174(2)
C69 N10 C70 O18 -13(3)
C66 C67 C68 C63 2(3)
C7 Re3 S3 Re4 63(8)
C7 Re3 S3 C55 177(8)
C7 Re3 S4 Re4 173.4(6)
C7 Re3 S4 C62 58.5(10)
C7 Re3 N2 C24 -140.3(14)
C7 Re3 N2 C25 39.8(15)
C7 Re3 C9 O9 81(100)
C7 Re3 C8 O8 -138(41)
C68 C63 C64 C65 -1(3)
C68 C67 C66 C65 -1(3)
C10 Re4 S3 Re3 170.3(6)
C10 Re4 S3 C55 57.6(9)
C10 Re4 S4 Re3 19(11)
C10 Re4 S4 C62 133(11)
C10 Re4 N1 C31 -141.9(15)
C10 Re4 N1 C27 36.4(15)
C10 Re4 C11 O11 89(24)
C10 Re4 C12 O12 41(31)

loop_
_platon_squeeze_void_nr
_platon_squeeze_void_average_x
_platon_squeeze_void_average_y
_platon_squeeze_void_average_z
_platon_squeeze_void_volume
_platon_squeeze_void_count_electrons
_platon_squeeze_void_content
1 -0.500 0.000 0.000 1286 692 ' '
